data_7038347
loop_
_publ_author_name
'Wen, Tian'
'Chen, Er-Xia'
'Zhang, De-Xiang'
'Zhang, Jian'

_publ_section_title
;
 Synthesis of borocarbonitride from a multifunctional Cu(i) boron
 imidazolate framework.
;
_journal_issue 12
_journal_name_full 'Dalton transactions (Cambridge, England : 2003)'
_journal_page_first 5223
_journal_page_last 5228
_journal_paper_doi 10.1039/c5dt04805b
_journal_volume 45
_journal_year 2016
_chemical_formula_sum 'C28.5 H28 B Cu N6.5 O0.5'
_chemical_formula_weight 543.92
_chemical_name_systematic
; 
 ? 
;
_space_group_IT_number 15
_symmetry_cell_setting monoclinic
_symmetry_space_group_name_Hall '-I 2ya'
_symmetry_space_group_name_H-M 'I 1 2/a 1'
_atom_sites_solution_hydrogens geom
_atom_sites_solution_primary direct
_atom_sites_solution_secondary difmap
_audit_creation_method SHELXL-97
_audit_update_record
;
2015-04-01 deposited with the CCDC.
2016-02-08 downloaded from the CCDC.
;
_cell_angle_alpha 90.00
_cell_angle_beta 104.402(2)
_cell_angle_gamma 90.00
_cell_formula_units_Z 8
_cell_length_a 28.7669(6)
_cell_length_b 9.4653(2)
_cell_length_c 20.6970(5)
_cell_measurement_temperature 173(2)
_cell_volume 5458.4(2)
_computing_structure_refinement 'SHELXL-97 (Sheldrick, 1997)'
_computing_structure_solution 'SHELXS-97 (Sheldrick, 1990)'
_diffrn_ambient_temperature 173(2)
_diffrn_measured_fraction_theta_full 0.979
_diffrn_measured_fraction_theta_max 0.979
_diffrn_radiation_monochromator graphite
_diffrn_radiation_source 'fine-focus sealed tube'
_diffrn_radiation_type CuK\a
_diffrn_radiation_wavelength 1.54184
_diffrn_reflns_av_R_equivalents 0.0429
_diffrn_reflns_av_sigmaI/netI 0.0361
_diffrn_reflns_limit_h_max 35
_diffrn_reflns_limit_h_min -29
_diffrn_reflns_limit_k_max 10
_diffrn_reflns_limit_k_min -11
_diffrn_reflns_limit_l_max 25
_diffrn_reflns_limit_l_min -22
_diffrn_reflns_number 19508
_diffrn_reflns_theta_full 74.73
_diffrn_reflns_theta_max 74.73
_diffrn_reflns_theta_min 3.17
_exptl_absorpt_coefficient_mu 1.373
_exptl_crystal_density_diffrn 1.324
_exptl_crystal_density_method 'not measured'
_exptl_crystal_F_000 2260
_exptl_crystal_size_max 0.2
_exptl_crystal_size_mid 0.2
_exptl_crystal_size_min 0.2
_refine_diff_density_max 0.778
_refine_diff_density_min -1.163
_refine_diff_density_rms 0.084
_refine_ls_extinction_method none
_refine_ls_goodness_of_fit_ref 1.035
_refine_ls_hydrogen_treatment mixed
_refine_ls_matrix_type full
_refine_ls_number_parameters 340
_refine_ls_number_reflns 5493
_refine_ls_number_restraints 0
_refine_ls_restrained_S_all 1.035
_refine_ls_R_factor_all 0.0581
_refine_ls_R_factor_gt 0.0470
_refine_ls_shift/su_max 0.020
_refine_ls_shift/su_mean 0.001
_refine_ls_structure_factor_coef Fsqd
_refine_ls_weighting_details 'calc w=1/[\s^2^(Fo^2^)+(0.0684P)^2^+14.1953P] where P=(Fo^2^+2Fc^2^)/3'
_refine_ls_weighting_scheme calc
_refine_ls_wR_factor_gt 0.1239
_refine_ls_wR_factor_ref 0.1338
_reflns_number_gt 4559
_reflns_number_total 5493
_reflns_threshold_expression >2sigma(I)
_cod_data_source_file c5dt04805b2.cif
_cod_data_source_block a
_cod_depositor_comments 'Adding full bibliography for 7038347--7038348.cif.'
_cod_original_sg_symbol_H-M I2/a
_cod_original_formula_sum 'C28.50 H28 B Cu N6.50 O0.50'
_cod_database_code 7038347

loop_
_symmetry_equiv_pos_as_xyz
'x, y, z'
'-x+1/2, y, -z'
'x+1/2, y+1/2, z+1/2'
'-x+1, y+1/2, -z+1/2'
'-x, -y, -z'
'x-1/2, -y, z'
'-x+1/2, -y+1/2, -z+1/2'
'x, -y+1/2, z+1/2'

loop_
_atom_site_label
_atom_site_type_symbol
_atom_site_fract_x
_atom_site_fract_y
_atom_site_fract_z
_atom_site_U_iso_or_equiv
_atom_site_adp_type
_atom_site_occupancy
_atom_site_symmetry_multiplicity
_atom_site_calc_flag
_atom_site_refinement_flags
Cu1 Cu 0.350864(12) 0.23401(4) 0.661184(17) 0.01640(12) Uani 1 1 d .
N4 N 0.35821(7) 0.2283(2) 0.57159(10) 0.0171(4) Uani 1 1 d .
N2 N 0.35556(7) 0.3101(2) 0.46876(10) 0.0166(4) Uani 1 1 d .
N12 N 0.21143(7) 0.4270(2) 0.61500(10) 0.0159(4) Uani 1 1 d .
C15 C 0.26541(10) 0.7767(3) 0.67573(13) 0.0211(5) Uani 1 1 d .
N21 N 0.36668(7) 0.1140(2) 0.85449(10) 0.0153(4) Uani 1 1 d .
C3 C 0.34296(9) 0.3289(3) 0.52688(12) 0.0183(5) Uani 1 1 d .
H3 H 0.3247 0.4076 0.5350 0.022 Uiso 1 1 calc R
N19 N 0.28727(7) 0.3477(2) 0.65310(10) 0.0182(4) Uani 1 1 d .
C13 C 0.23924(9) 0.5425(3) 0.64249(12) 0.0176(5) Uani 1 1 d .
N28 N 0.37389(7) 0.1875(2) 0.75381(10) 0.0173(4) Uani 1 1 d .
C16 C 0.31304(10) 0.7254(3) 0.70112(14) 0.0237(6) Uani 1 1 d .
C29 C 0.34590(9) 0.1776(3) 0.79574(12) 0.0170(5) Uani 1 1 d .
H29 H 0.3139 0.2122 0.7854 0.020 Uiso 1 1 calc R
C5 C 0.38274(9) 0.1344(3) 0.54045(12) 0.0179(5) Uani 1 1 d .
C22 C 0.41271(8) 0.0792(3) 0.84990(12) 0.0149(5) Uani 1 1 d .
C20 C 0.24238(9) 0.3168(3) 0.62267(12) 0.0178(5) Uani 1 1 d .
H20 H 0.2325 0.2243 0.6073 0.021 Uiso 1 1 calc R
C8 C 0.42608(14) -0.0181(4) 0.45703(16) 0.0401(8) Uani 1 1 d .
C26 C 0.45961(9) 0.1040(3) 0.76767(12) 0.0193(5) Uani 1 1 d .
H26 H 0.4626 0.1362 0.7254 0.023 Uiso 1 1 calc R
C10 C 0.38099(9) 0.1841(3) 0.47596(12) 0.0187(5) Uani 1 1 d .
C27 C 0.41720(8) 0.1257(3) 0.78762(12) 0.0156(5) Uani 1 1 d .
C24 C 0.49226(9) -0.0147(3) 0.87388(13) 0.0187(5) Uani 1 1 d .
C9 C 0.40256(11) 0.1067(3) 0.43375(14) 0.0289(6) Uani 1 1 d .
H9 H 0.4011 0.1390 0.3898 0.035 Uiso 1 1 calc R
C14 C 0.22818(9) 0.6849(3) 0.64716(13) 0.0204(5) Uani 1 1 d .
H14 H 0.1962 0.7182 0.6313 0.024 Uiso 1 1 calc R
C23 C 0.45034(9) 0.0078(3) 0.89361(12) 0.0177(5) Uani 1 1 d .
H23 H 0.4472 -0.0243 0.9358 0.021 Uiso 1 1 calc R
C25 C 0.49726(9) 0.0344(3) 0.81086(13) 0.0196(5) Uani 1 1 d .
C31 C 0.53315(9) -0.0938(3) 0.91950(14) 0.0246(6) Uani 1 1 d .
H31A H 0.5611 -0.0314 0.9328 0.037 Uiso 1 1 calc R
H31B H 0.5415 -0.1762 0.8960 0.037 Uiso 1 1 calc R
H31C H 0.5234 -0.1252 0.9593 0.037 Uiso 1 1 calc R
C17 C 0.32327(9) 0.5831(3) 0.69662(13) 0.0230(5) Uani 1 1 d .
H17 H 0.3549 0.5485 0.7139 0.028 Uiso 1 1 calc R
C18 C 0.28620(9) 0.4917(3) 0.66629(12) 0.0192(5) Uani 1 1 d .
C30 C 0.54389(10) 0.0135(3) 0.79142(15) 0.0292(6) Uani 1 1 d .
H30A H 0.5508 -0.0877 0.7904 0.044 Uiso 1 1 calc R
H30B H 0.5699 0.0604 0.8240 0.044 Uiso 1 1 calc R
H30C H 0.5413 0.0542 0.7471 0.044 Uiso 1 1 calc R
B11 B 0.34341(10) 0.0756(3) 0.91223(13) 0.0159(5) Uani 1 1 d .
H11 H 0.3550 -0.0191 0.9308 0.019 Uiso 1 1 calc R
C33 C 0.25474(11) 0.9324(3) 0.67973(14) 0.0269(6) Uani 1 1 d .
H33A H 0.2598 0.9601 0.7266 0.040 Uiso 1 1 calc R
H33B H 0.2213 0.9508 0.6560 0.040 Uiso 1 1 calc R
H33C H 0.2762 0.9871 0.6592 0.040 Uiso 1 1 calc R
C32 C 0.35265(10) 0.8267(3) 0.73302(16) 0.0314(6) Uani 1 1 d .
H32A H 0.3555 0.8999 0.7008 0.047 Uiso 1 1 calc R
H32B H 0.3830 0.7751 0.7470 0.047 Uiso 1 1 calc R
H32C H 0.3451 0.8709 0.7720 0.047 Uiso 1 1 calc R
C6 C 0.40675(11) 0.0099(3) 0.56420(14) 0.0276(6) Uani 1 1 d .
H6 H 0.4082 -0.0222 0.6081 0.033 Uiso 1 1 calc R
C7 C 0.42848(14) -0.0664(3) 0.52286(16) 0.0395(8) Uani 1 1 d .
C34 C 0.4497(2) -0.1022(4) 0.41177(19) 0.0675(15) Uani 1 1 d .
H34A H 0.4346 -0.1955 0.4036 0.101 Uiso 1 1 calc R
H34B H 0.4839 -0.1133 0.4331 0.101 Uiso 1 1 calc R
H34C H 0.4458 -0.0523 0.3693 0.101 Uiso 1 1 calc R
C35 C 0.45508(18) -0.2017(4) 0.54741(19) 0.0605(13) Uani 1 1 d .
H35A H 0.4388 -0.2815 0.5210 0.091 Uiso 1 1 calc R
H35B H 0.4556 -0.2162 0.5945 0.091 Uiso 1 1 calc R
H35C H 0.4881 -0.1951 0.5426 0.091 Uiso 1 1 calc R
N20 N 0.2500 0.8078(5) 0.5000 0.0507(11) Uiso 1 2 d S
O1 O 0.2500 0.5603(6) 0.5000 0.0782(14) Uiso 1 2 d S
C37 C 0.1973(3) 0.7880(10) 0.4761(4) 0.057(2) Uiso 0.50 1 d P
C38 C 0.2761(3) 0.6759(11) 0.5139(5) 0.064(2) Uiso 0.50 1 d P
C36A C 0.2227(5) 0.9335(16) 0.4906(7) 0.042(3) Uiso 0.25 1 d P
C36 C 0.2500 0.9721(17) 0.5000 0.069(4) Uiso 0.50 2 d SP

loop_
_atom_site_aniso_label
_atom_site_aniso_U_11
_atom_site_aniso_U_22
_atom_site_aniso_U_33
_atom_site_aniso_U_23
_atom_site_aniso_U_13
_atom_site_aniso_U_12
Cu1 0.0171(2) 0.0210(2) 0.01127(19) 0.00128(13) 0.00383(13) 0.00128(14)
N4 0.0152(9) 0.0224(11) 0.0128(10) 0.0007(8) 0.0018(8) 0.0028(8)
N2 0.0157(9) 0.0218(11) 0.0121(9) 0.0006(8) 0.0032(8) 0.0012(8)
N12 0.0154(10) 0.0184(10) 0.0139(9) -0.0002(8) 0.0034(8) -0.0006(8)
C15 0.0259(13) 0.0212(13) 0.0176(12) -0.0020(10) 0.0082(10) -0.0023(10)
N21 0.0139(9) 0.0188(10) 0.0126(9) -0.0012(8) 0.0024(7) -0.0002(8)
C3 0.0179(11) 0.0231(13) 0.0149(11) 0.0014(10) 0.0059(9) 0.0047(10)
N19 0.0166(10) 0.0221(11) 0.0160(10) -0.0019(8) 0.0044(8) 0.0003(8)
C13 0.0153(11) 0.0213(13) 0.0161(11) -0.0018(9) 0.0036(9) -0.0014(10)
N28 0.0161(10) 0.0211(11) 0.0140(10) 0.0003(8) 0.0027(8) 0.0024(8)
C16 0.0234(13) 0.0253(14) 0.0237(13) -0.0078(11) 0.0080(10) -0.0058(11)
C29 0.0164(11) 0.0200(12) 0.0137(11) -0.0002(9) 0.0018(9) 0.0009(9)
C5 0.0194(11) 0.0200(12) 0.0147(11) -0.0023(9) 0.0050(9) -0.0001(10)
C22 0.0138(11) 0.0166(11) 0.0145(11) -0.0031(9) 0.0039(9) -0.0007(9)
C20 0.0173(11) 0.0195(12) 0.0172(11) -0.0009(9) 0.0056(9) 0.0000(9)
C8 0.069(2) 0.0318(17) 0.0271(15) 0.0051(13) 0.0264(15) 0.0227(16)
C26 0.0186(12) 0.0241(13) 0.0165(11) -0.0006(10) 0.0068(9) -0.0007(10)
C10 0.0204(12) 0.0195(12) 0.0163(12) 0.0005(10) 0.0050(9) 0.0020(10)
C27 0.0150(11) 0.0167(12) 0.0145(11) -0.0018(9) 0.0024(9) -0.0003(9)
C24 0.0144(11) 0.0203(12) 0.0196(12) -0.0003(10) 0.0008(9) 0.0002(9)
C9 0.0466(17) 0.0268(15) 0.0178(13) 0.0021(11) 0.0163(12) 0.0091(13)
C14 0.0200(12) 0.0229(13) 0.0190(12) 0.0011(10) 0.0062(10) 0.0028(10)
C23 0.0181(11) 0.0193(12) 0.0148(11) 0.0010(9) 0.0024(9) -0.0013(9)
C25 0.0163(11) 0.0216(13) 0.0218(12) -0.0007(10) 0.0063(9) 0.0007(10)
C31 0.0159(12) 0.0305(15) 0.0253(13) 0.0042(11) 0.0015(10) 0.0029(11)
C17 0.0151(11) 0.0293(14) 0.0252(13) -0.0042(11) 0.0060(10) -0.0014(10)
C18 0.0180(12) 0.0231(13) 0.0174(11) -0.0026(10) 0.0060(9) -0.0003(10)
C30 0.0214(13) 0.0361(16) 0.0332(15) 0.0046(13) 0.0124(11) 0.0049(12)
B11 0.0157(12) 0.0185(14) 0.0132(12) -0.0002(10) 0.0028(10) 0.0000(10)
C33 0.0327(15) 0.0203(13) 0.0280(14) -0.0024(11) 0.0080(12) -0.0041(11)
C32 0.0251(14) 0.0301(16) 0.0386(17) -0.0107(13) 0.0074(12) -0.0059(12)
C6 0.0398(16) 0.0249(14) 0.0203(13) 0.0071(11) 0.0118(11) 0.0082(12)
C7 0.066(2) 0.0274(16) 0.0308(16) 0.0083(13) 0.0223(15) 0.0222(16)
C34 0.130(4) 0.048(2) 0.040(2) 0.0177(18) 0.051(2) 0.053(3)
C35 0.105(4) 0.046(2) 0.040(2) 0.0195(17) 0.036(2) 0.045(2)

loop_
_atom_type_symbol
_atom_type_description
_atom_type_scat_dispersion_real
_atom_type_scat_dispersion_imag
_atom_type_scat_source
C C 0.0181 0.0091 'International Tables Vol C Tables 4.2.6.8 and 6.1.1.4'
H H 0.0000 0.0000 'International Tables Vol C Tables 4.2.6.8 and 6.1.1.4'
B B 0.0090 0.0039 'International Tables Vol C Tables 4.2.6.8 and 6.1.1.4'
Cu Cu -1.9646 0.5888 'International Tables Vol C Tables 4.2.6.8 and 6.1.1.4'
N N 0.0311 0.0180 'International Tables Vol C Tables 4.2.6.8 and 6.1.1.4'
O O 0.0492 0.0322 'International Tables Vol C Tables 4.2.6.8 and 6.1.1.4'

loop_
_geom_angle_atom_site_label_1
_geom_angle_atom_site_label_2
_geom_angle_atom_site_label_3
_geom_angle
_geom_angle_site_symmetry_1
_geom_angle_site_symmetry_3
N28 Cu1 N4 150.03(9) . .
N28 Cu1 N19 106.00(8) . .
N4 Cu1 N19 103.97(8) . .
C3 N4 C5 104.7(2) . .
C3 N4 Cu1 123.93(18) . .
C5 N4 Cu1 131.09(17) . .
C3 N2 C10 105.6(2) . .
C3 N2 B11 120.9(2) . 8_554
C10 N2 B11 133.4(2) . 8_554
C20 N12 C13 105.3(2) . .
C20 N12 B11 127.9(2) . 7_556
C13 N12 B11 126.6(2) . 7_556
C14 C15 C16 120.8(2) . .
C14 C15 C33 119.1(2) . .
C16 C15 C33 120.1(2) . .
C29 N21 C22 105.0(2) . .
C29 N21 B11 128.1(2) . .
C22 N21 B11 126.7(2) . .
N4 C3 N2 114.3(2) . .
C20 N19 C18 104.1(2) . .
C20 N19 Cu1 130.98(18) . .
C18 N19 Cu1 123.30(17) . .
N12 C13 C14 132.1(2) . .
N12 C13 C18 106.2(2) . .
C14 C13 C18 121.6(2) . .
C29 N28 C27 104.7(2) . .
C29 N28 Cu1 123.77(17) . .
C27 N28 Cu1 129.82(17) . .
C17 C16 C15 120.4(2) . .
C17 C16 C32 119.8(3) . .
C15 C16 C32 119.8(3) . .
N28 C29 N21 114.5(2) . .
N4 C5 C6 130.0(2) . .
N4 C5 C10 108.9(2) . .
C6 C5 C10 121.1(2) . .
N21 C22 C27 107.2(2) . .
N21 C22 C23 131.8(2) . .
C27 C22 C23 120.9(2) . .
N19 C20 N12 114.9(2) . .
C9 C8 C7 120.7(3) . .
C9 C8 C34 119.2(3) . .
C7 C8 C34 120.1(3) . .
C25 C26 C27 118.6(2) . .
N2 C10 C9 133.4(2) . .
N2 C10 C5 106.5(2) . .
C9 C10 C5 120.1(2) . .
N28 C27 C26 130.5(2) . .
N28 C27 C22 108.6(2) . .
C26 C27 C22 120.9(2) . .
C23 C24 C25 120.9(2) . .
C23 C24 C31 119.5(2) . .
C25 C24 C31 119.6(2) . .
C8 C9 C10 118.9(3) . .
C15 C14 C13 117.9(2) . .
C24 C23 C22 118.3(2) . .
C26 C25 C24 120.3(2) . .
C26 C25 C30 119.6(2) . .
C24 C25 C30 120.0(2) . .
C16 C17 C18 118.8(2) . .
N19 C18 C17 130.1(2) . .
N19 C18 C13 109.5(2) . .
C17 C18 C13 120.4(2) . .
N12 B11 N21 108.75(19) 7_556 .
N12 B11 N2 107.6(2) 7_556 8
N21 B11 N2 110.8(2) . 8
C7 C6 C5 119.0(3) . .
C6 C7 C8 120.2(3) . .
C6 C7 C35 120.2(3) . .
C8 C7 C35 119.6(3) . .
C36A N20 C36A 65.3(12) 2_556 .
C36A N20 C38 175.3(7) 2_556 2_556
C36A N20 C38 117.1(7) . 2_556
C36A N20 C38 117.1(7) 2_556 .
C36A N20 C38 175.3(7) . .
C38 N20 C38 60.9(8) 2_556 .
C36A N20 C37 129.8(8) 2_556 .
C36A N20 C37 64.7(7) . .
C38 N20 C37 52.3(5) 2_556 .
C38 N20 C37 113.1(6) . .
C36A N20 C37 64.7(7) 2_556 2_556
C36A N20 C37 129.8(8) . 2_556
C38 N20 C37 113.1(6) 2_556 2_556
C38 N20 C37 52.3(5) . 2_556
C37 N20 C37 165.5(8) . 2_556
C36A N20 C36 32.6(6) 2_556 .
C36A N20 C36 32.6(6) . .
C38 N20 C36 149.5(4) 2_556 .
C38 N20 C36 149.5(4) . .
C37 N20 C36 97.3(4) . .
C37 N20 C36 97.3(4) 2_556 .
C38 O1 C38 67.7(9) . 2_556
C38 C37 N20 62.4(6) 2_556 .
C38 C37 C36A 117.7(9) 2_556 .
N20 C37 C36A 55.4(6) . .
C37 C38 O1 176.1(10) 2_556 .
C37 C38 N20 65.3(6) 2_556 .
O1 C38 N20 115.7(7) . .
C37 C38 C38 124.7(6) 2_556 2_556
O1 C38 C38 56.1(4) . 2_556
N20 C38 C38 59.5(4) . 2_556
C36 C36A N20 83.0(16) . .
C36 C36A C37 143(2) . .
N20 C36A C37 59.9(7) . .
C36 C36A C36A 25.6(15) . 2_556
N20 C36A C36A 57.4(6) . 2_556
C37 C36A C36A 117.1(6) . 2_556
C36A C36 C36A 129(3) 2_556 .
C36A C36 N20 64.4(15) 2_556 .
C36A C36 N20 64.4(15) . .

loop_
_geom_bond_atom_site_label_1
_geom_bond_atom_site_label_2
_geom_bond_distance
_geom_bond_site_symmetry_2
Cu1 N28 1.917(2) .
Cu1 N4 1.919(2) .
Cu1 N19 2.093(2) .
N4 C3 1.324(3) .
N4 C5 1.389(3) .
N2 C3 1.352(3) .
N2 C10 1.388(3) .
N2 B11 1.568(3) 8_554
N12 C20 1.355(3) .
N12 C13 1.390(3) .
N12 B11 1.538(3) 7_556
C15 C14 1.392(4) .
C15 C16 1.425(4) .
C15 C33 1.512(4) .
N21 C29 1.355(3) .
N21 C22 1.390(3) .
N21 B11 1.551(3) .
N19 C20 1.321(3) .
N19 C18 1.392(3) .
C13 C14 1.393(4) .
C13 C18 1.403(3) .
N28 C29 1.326(3) .
N28 C27 1.397(3) .
C16 C17 1.387(4) .
C16 C32 1.509(4) .
C5 C6 1.393(4) .
C5 C10 1.404(3) .
C22 C27 1.398(3) .
C22 C23 1.400(3) .
C8 C9 1.386(4) .
C8 C7 1.422(4) .
C8 C34 1.513(4) .
C26 C25 1.387(4) .
C26 C27 1.397(3) .
C10 C9 1.398(4) .
C24 C23 1.383(3) .
C24 C25 1.425(4) .
C24 C31 1.511(3) .
C25 C30 1.506(3) .
C17 C18 1.396(4) .
B11 N12 1.538(3) 7_556
B11 N2 1.568(3) 8
C6 C7 1.382(4) .
C7 C35 1.514(4) .
N20 C36A 1.412(15) 2_556
N20 C36A 1.412(15) .
N20 C38 1.449(11) 2_556
N20 C38 1.449(10) .
N20 C37 1.485(9) .
N20 C37 1.485(9) 2_556
N20 C36 1.554(16) .
O1 C38 1.318(10) .
O1 C38 1.318(10) 2_556
C37 C38 1.294(13) 2_556
C37 C36A 1.553(17) .
C38 C37 1.294(13) 2_556
C38 C38 1.469(18) 2_556
C36A C36 0.844(15) .
C36A C36A 1.52(3) 2_556
C36 C36A 0.844(15) 2_556
